data_7251988
loop_
_publ_author_name
'Guo, Yanqing'
'Li, Haitao'
'Liu, Lu'
'Li, Rong'

_publ_section_title
;
 pH-Regulated structural evolution enables excitation-dependent tunable
 and quasi-white-light emission in tetrazole-based d10 coordination
 polymers
;
_journal_name_full CrystEngComm
_journal_paper_doi 10.1039/D6CE00111D
_journal_year 2026
_chemical_formula_moiety 'C30 H20 N10 O9 Zn'
_chemical_formula_sum 'C30 H20 N10 O9 Zn'
_chemical_formula_weight 729.93
_chemical_melting_point ?
_space_group_crystal_system triclinic
_space_group_IT_number 2
_space_group_name_Hall '-P 1'
_space_group_name_H-M_alt 'P -1'
_atom_sites_solution_hydrogens mixed
_audit_creation_method SHELXL-2014/6
_audit_update_record
;
2016-09-19 deposited with the CCDC.	2026-05-11 downloaded from the CCDC.
;
_cell_angle_alpha 84.565(15)
_cell_angle_beta 76.115(11)
_cell_angle_gamma 77.104(15)
_cell_formula_units_Z 2
_cell_length_a 10.142(2)
_cell_length_b 11.581(3)
_cell_length_c 13.244(3)
_cell_measurement_reflns_used 3917
_cell_measurement_temperature 293(2)
_cell_measurement_theta_max 27.4
_cell_measurement_theta_min 3.1
_cell_volume 1470.6(6)
_computing_structure_refinement 'SHELXL-2014/6 (Sheldrick, 2014)'
_diffrn_ambient_temperature 293(2)
_diffrn_measured_fraction_theta_full 0.977
_diffrn_measured_fraction_theta_max 0.963
_diffrn_measurement_device_type 'Rigaku Pilatus'
_diffrn_radiation_type MoK\a
_diffrn_radiation_wavelength 0.71073
_diffrn_reflns_av_R_equivalents 0.0418
_diffrn_reflns_av_unetI/netI 0.0627
_diffrn_reflns_Laue_measured_fraction_full 0.977
_diffrn_reflns_Laue_measured_fraction_max 0.963
_diffrn_reflns_limit_h_max 13
_diffrn_reflns_limit_h_min -10
_diffrn_reflns_limit_k_max 15
_diffrn_reflns_limit_k_min -14
_diffrn_reflns_limit_l_max 17
_diffrn_reflns_limit_l_min -17
_diffrn_reflns_number 15152
_diffrn_reflns_point_group_measured_fraction_full 0.977
_diffrn_reflns_point_group_measured_fraction_max 0.963
_diffrn_reflns_theta_full 25.242
_diffrn_reflns_theta_max 27.428
_diffrn_reflns_theta_min 3.053
_exptl_absorpt_coefficient_mu 0.912
_exptl_absorpt_correction_T_max 1.000
_exptl_absorpt_correction_T_min 0.881
_exptl_absorpt_correction_type multi-scan
_exptl_crystal_colour Colorless
_exptl_crystal_density_diffrn 1.648
_exptl_crystal_description Prism
_exptl_crystal_F_000 744
_exptl_crystal_size_max 0.397
_exptl_crystal_size_mid 0.213
_exptl_crystal_size_min 0.085
_refine_diff_density_max 1.075
_refine_diff_density_min -0.552
_refine_diff_density_rms 0.080
_refine_ls_extinction_method none
_refine_ls_goodness_of_fit_ref 1.022
_refine_ls_hydrogen_treatment mixed
_refine_ls_matrix_type full
_refine_ls_number_parameters 469
_refine_ls_number_reflns 6444
_refine_ls_number_restraints 7
_refine_ls_restrained_S_all 1.022
_refine_ls_R_factor_all 0.0737
_refine_ls_R_factor_gt 0.0578
_refine_ls_shift/su_max 0.000
_refine_ls_shift/su_mean 0.000
_refine_ls_structure_factor_coef Fsqd
_refine_ls_weighting_details 'w=1/[\s^2^(Fo^2^)+(0.0878P)^2^+0.9356P] where P=(Fo^2^+2Fc^2^)/3'
_refine_ls_weighting_scheme calc
_refine_ls_wR_factor_gt 0.1554
_refine_ls_wR_factor_ref 0.1826
_reflns_Friedel_coverage 0.000
_reflns_number_gt 4954
_reflns_number_total 6444
_reflns_threshold_expression 'I > 2\s(I)'
_cod_data_source_file d6ce00111d2.cif
_cod_data_source_block a
_cod_depositor_comments
;
The following automatic conversions were performed:

data item '_chemical_melting_point' value 'not measured' was changed
to '?' -- the value is undefined or not given.

data item '_exptl_absorpt_correction_type' value 'Multi-scan' was
changed to 'multi-scan' in accordance with the
/home/data/users/saulius/crontab/automatic-downloads/rss-feeds/RSC/lib/dictionaries/cif_core.dic
dictionary named 'cif_core.dic' version 2.4.2 last updated on
2011-04-26.

Automatic conversion script
Id: cif_fix_values 8170 2020-07-09 18:12:32Z antanas 
;
_cod_database_code 7251988
_shelx_space_group_comment
;
The symmetry employed for this shelxl refinement is uniquely defined
by the following loop, which should always be used as a source of
symmetry information in preference to the above space-group names.
They are only intended as comments.
;
_shelxl_version_number 2014/6

loop_
_space_group_symop_operation_xyz
'x, y, z'
'-x, -y, -z'

loop_
_atom_site_label
_atom_site_type_symbol
_atom_site_fract_x
_atom_site_fract_y
_atom_site_fract_z
_atom_site_U_iso_or_equiv
_atom_site_adp_type
_atom_site_occupancy
_atom_site_site_symmetry_order
_atom_site_calc_flag
_atom_site_refinement_flags_posn
_atom_site_refinement_flags_adp
_atom_site_refinement_flags_occupancy
_atom_site_disorder_assembly
_atom_site_disorder_group
Zn1 Zn 0.33093(4) 0.19559(3) 0.05643(3) 0.03843(15) Uani 1 1 d . . . . .
C11 C -0.1763(6) 0.3405(9) 0.1092(6) 0.128(4) Uani 1 1 d . . . . .
H11A H -0.2715 0.3708 0.1221 0.154 Uiso 1 1 calc R U . . .
C12 C -0.1236(6) 0.2296(8) 0.0743(6) 0.122(3) Uani 1 1 d . . . . .
H12A H -0.1822 0.1844 0.0610 0.147 Uiso 1 1 calc R U . . .
C13 C 0.0188(5) 0.1835(6) 0.0585(5) 0.0836(17) Uani 1 1 d . . . . .
H13A H 0.0536 0.1067 0.0359 0.100 Uiso 1 1 calc R U . . .
C14 C 0.0555(5) 0.3573(4) 0.1076(3) 0.0647(13) Uani 1 1 d . . . . .
C16 C -0.0885(6) 0.4075(6) 0.1254(4) 0.096(2) Uani 1 1 d . . . . .
C21 C -0.1301(10) 0.5286(9) 0.1574(6) 0.142(4) Uani 1 1 d . . . . .
H21A H -0.2238 0.5646 0.1708 0.170 Uiso 1 1 calc R U . . .
C22 C -0.0390(11) 0.5907(7) 0.1683(5) 0.124(4) Uani 1 1 d . . . . .
H22A H -0.0709 0.6684 0.1891 0.149 Uiso 1 1 calc R U . . .
C23 C 0.1073(9) 0.5409(5) 0.1490(4) 0.102(3) Uani 1 1 d . . . . .
C24 C 0.2074(13) 0.6026(6) 0.1547(5) 0.127(4) Uani 1 1 d . . . . .
H24A H 0.1799 0.6813 0.1732 0.152 Uiso 1 1 calc R U . . .
C25 C 0.3434(10) 0.5517(6) 0.1341(4) 0.105(3) Uani 1 1 d . . . . .
H25A H 0.4097 0.5947 0.1366 0.127 Uiso 1 1 calc R U . . .
C26 C 0.3833(7) 0.4299(4) 0.1085(3) 0.0721(14) Uani 1 1 d . . . . .
H26A H 0.4766 0.3928 0.0963 0.087 Uiso 1 1 calc R U . . .
CC27 C 0.1524(6) 0.4239(4) 0.1207(3) 0.0669(14) Uani 1 1 d . . . . .
C31 C 0.0490(4) -0.1877(3) 0.5750(3) 0.0410(7) Uani 1 1 d . . . . .
H31A H 0.0117 -0.2158 0.6415 0.049 Uiso 1 1 calc R U . . .
C32 C 0.0210(3) -0.2272(3) 0.4884(3) 0.0393(7) Uani 1 1 d . . . . .
C33 C 0.0760(3) -0.1854(3) 0.3895(3) 0.0408(7) Uani 1 1 d . . . . .
H33A H 0.0551 -0.2120 0.3322 0.049 Uiso 1 1 calc R U . . .
C34 C 0.1337(3) -0.1053(3) 0.5613(3) 0.0379(7) Uani 1 1 d . . . . .
C35 C 0.1914(3) -0.0651(3) 0.4622(3) 0.0388(7) Uani 1 1 d . . . . .
H35A H 0.2500 -0.0119 0.4540 0.047 Uiso 1 1 calc R U . . .
C36 C 0.1627(3) -0.1035(3) 0.3744(3) 0.0369(7) Uani 1 1 d . . . . .
C37 C -0.0672(4) -0.3176(3) 0.4988(3) 0.0440(8) Uani 1 1 d . . . . .
C38 C 0.1624(4) -0.0598(3) 0.6547(3) 0.0443(8) Uani 1 1 d . . . . .
C39 C 0.2197(3) -0.0599(3) 0.2693(3) 0.0369(7) Uani 1 1 d . . . . .
C41 C 0.5869(3) 0.3309(3) -0.5648(3) 0.0382(7) Uani 1 1 d . . . . .
H41A H 0.6248 0.3589 -0.6311 0.046 Uiso 1 1 calc R U . . .
C42 C 0.4996(3) 0.2501(3) -0.5513(2) 0.0352(7) Uani 1 1 d . . . . .
C43 C 0.4446(3) 0.2077(3) -0.4518(2) 0.0363(7) Uani 1 1 d . . . . .
H43A H 0.3866 0.1540 -0.4437 0.044 Uiso 1 1 calc R U . . .
C44 C 0.6162(3) 0.3689(3) -0.4778(3) 0.0359(7) Uani 1 1 d . . . . .
C45 C 0.5608(3) 0.3257(3) -0.3784(2) 0.0365(7) Uani 1 1 d . . . . .
H45A H 0.5815 0.3516 -0.3207 0.044 Uiso 1 1 calc R U . . .
C46 C 0.4746(3) 0.2441(3) -0.3643(2) 0.0339(6) Uani 1 1 d . . . . .
C47 C 0.4680(4) 0.2087(3) -0.6449(3) 0.0426(8) Uani 1 1 d . . . . .
C48 C 0.7079(4) 0.4548(3) -0.4870(3) 0.0411(7) Uani 1 1 d . . . . .
C49 C 0.4185(3) 0.1985(3) -0.2587(2) 0.0342(7) Uani 1 1 d . . . . .
N11 N 0.1066(3) 0.2467(3) 0.0750(3) 0.0569(9) Uani 1 1 d . . . . .
N21 N 0.2905(4) 0.3687(3) 0.1018(2) 0.0521(8) Uani 1 1 d . . . . .
N31 N 0.2747(3) 0.0380(3) 0.2461(2) 0.0397(6) Uani 1 1 d . . . . .
N32 N 0.3090(3) 0.0442(3) 0.1431(2) 0.0427(7) Uani 1 1 d . . . . .
N33 N 0.2769(3) -0.0443(3) 0.1050(2) 0.0464(7) Uani 1 1 d . . . . .
N34 N 0.2217(3) -0.1116(3) 0.1826(2) 0.0461(7) Uani 1 1 d . . . . .
N41 N 0.3484(4) 0.1101(3) -0.2379(2) 0.0484(7) Uani 1 1 d . . . . .
N42 N 0.3195(4) 0.0944(3) -0.1349(2) 0.0531(8) Uani 1 1 d . . . . .
N43 N 0.3695(3) 0.1715(3) -0.0963(2) 0.0414(6) Uani 1 1 d . . . . .
N44 N 0.4327(3) 0.2394(3) -0.1720(2) 0.0377(6) Uani 1 1 d . . . . .
O1W O 0.5417(3) 0.1770(3) 0.0629(2) 0.0485(6) Uani 1 1 d D . . . .
H1WA H 0.556(5) 0.155(4) 0.1229(14) 0.073 Uiso 1 1 d D U . . .
H1WB H 0.592(4) 0.123(3) 0.024(3) 0.073 Uiso 1 1 d D U . . .
O31 O 0.0981(4) -0.0732(4) 0.7414(2) 0.0785(11) Uani 1 1 d . . . . .
O32 O 0.2644(4) -0.0025(3) 0.6285(2) 0.0634(8) Uani 1 1 d D . . . .
H32 H 0.266(6) 0.020(5) 0.687(2) 0.095 Uiso 1 1 d D U . . .
O33 O -0.0988(3) -0.3439(3) 0.4198(2) 0.0646(8) Uani 1 1 d . . . . .
O34 O -0.1041(4) -0.3635(3) 0.5908(3) 0.0674(9) Uani 1 1 d D . . . .
H34 H -0.158(5) -0.411(4) 0.589(4) 0.101 Uiso 1 1 d D U . . .
O41 O 0.3730(4) 0.1438(3) -0.6195(2) 0.0642(9) Uani 1 1 d D . . . .
H41 H 0.370(6) 0.110(5) -0.672(3) 0.096 Uiso 1 1 d D U . . .
O42 O 0.5239(3) 0.2330(3) -0.73324(19) 0.0607(8) Uani 1 1 d . . . . .
O43 O 0.7542(3) 0.4941(3) -0.5803(2) 0.0547(7) Uani 1 1 d D . . . .
H43 H 0.812(4) 0.538(4) -0.581(4) 0.082 Uiso 1 1 d D U . . .
O44 O 0.7355(3) 0.4852(3) -0.4085(2) 0.0561(7) Uani 1 1 d . . . . .

loop_
_atom_site_aniso_label
_atom_site_aniso_U_11
_atom_site_aniso_U_22
_atom_site_aniso_U_33
_atom_site_aniso_U_23
_atom_site_aniso_U_13
_atom_site_aniso_U_12
Zn1 0.0431(3) 0.0389(3) 0.0364(2) -0.00678(17) -0.00934(17) -0.01217(18)
C11 0.042(3) 0.192(9) 0.112(5) 0.076(6) -0.003(3) 0.005(4)
C12 0.050(3) 0.169(8) 0.154(7) 0.085(6) -0.044(4) -0.050(4)
C13 0.055(3) 0.101(4) 0.103(4) 0.037(3) -0.033(3) -0.034(3)
C14 0.058(2) 0.075(3) 0.0373(19) 0.0119(19) 0.0028(17) 0.016(2)
C16 0.066(3) 0.125(5) 0.055(3) 0.028(3) 0.006(2) 0.034(3)
C21 0.128(7) 0.153(9) 0.071(4) 0.013(5) 0.010(5) 0.080(6)
C22 0.181(9) 0.078(5) 0.054(3) -0.012(3) -0.004(5) 0.075(5)
C23 0.179(7) 0.057(3) 0.044(2) -0.012(2) -0.016(3) 0.024(4)
C24 0.253(12) 0.053(4) 0.057(3) -0.016(3) -0.029(5) 0.004(5)
C25 0.213(9) 0.069(4) 0.061(3) -0.006(3) -0.046(4) -0.067(5)
C26 0.124(4) 0.057(3) 0.051(2) -0.006(2) -0.027(3) -0.042(3)
CC27 0.101(4) 0.047(2) 0.0326(18) 0.0000(16) -0.005(2) 0.013(2)
C31 0.0404(18) 0.0374(18) 0.0475(18) -0.0013(14) -0.0089(14) -0.0145(14)
C32 0.0350(16) 0.0336(17) 0.0511(19) -0.0029(14) -0.0083(14) -0.0122(13)
C33 0.0397(17) 0.0325(17) 0.055(2) -0.0092(14) -0.0138(14) -0.0117(14)
C34 0.0367(16) 0.0349(17) 0.0438(17) -0.0034(14) -0.0099(13) -0.0094(13)
C35 0.0370(17) 0.0343(17) 0.0496(18) -0.0081(14) -0.0131(14) -0.0105(13)
C36 0.0328(15) 0.0336(17) 0.0464(17) -0.0068(13) -0.0092(13) -0.0088(13)
C37 0.0396(18) 0.0416(19) 0.056(2) -0.0048(16) -0.0111(15) -0.0176(15)
C38 0.049(2) 0.0433(19) 0.0458(19) 0.0000(15) -0.0172(15) -0.0139(16)
C39 0.0348(16) 0.0346(17) 0.0461(18) -0.0070(14) -0.0122(13) -0.0116(13)
C41 0.0378(17) 0.0387(18) 0.0416(17) -0.0015(14) -0.0114(13) -0.0130(14)
C42 0.0381(16) 0.0386(17) 0.0340(15) -0.0036(13) -0.0113(12) -0.0140(14)
C43 0.0375(16) 0.0364(17) 0.0409(17) -0.0052(13) -0.0140(13) -0.0128(13)
C44 0.0344(16) 0.0318(16) 0.0452(17) -0.0024(13) -0.0132(13) -0.0096(13)
C45 0.0394(17) 0.0381(17) 0.0379(16) -0.0070(13) -0.0161(13) -0.0103(13)
C46 0.0321(15) 0.0338(16) 0.0380(16) -0.0039(13) -0.0113(12) -0.0067(12)
C47 0.053(2) 0.048(2) 0.0342(16) -0.0015(14) -0.0149(14) -0.0188(16)
C48 0.0395(17) 0.0356(18) 0.054(2) -0.0031(15) -0.0176(15) -0.0124(14)
C49 0.0352(16) 0.0375(17) 0.0336(15) -0.0073(12) -0.0120(12) -0.0080(13)
N11 0.0376(17) 0.066(2) 0.062(2) 0.0138(18) -0.0080(14) -0.0115(16)
N21 0.078(2) 0.0406(17) 0.0382(15) -0.0049(13) -0.0127(15) -0.0139(16)
N31 0.0408(15) 0.0434(16) 0.0406(15) -0.0055(12) -0.0133(12) -0.0144(12)
N32 0.0467(16) 0.0436(16) 0.0418(15) -0.0012(12) -0.0114(12) -0.0165(13)
N33 0.0575(19) 0.0424(17) 0.0434(16) -0.0074(13) -0.0099(13) -0.0180(14)
N34 0.0541(18) 0.0458(17) 0.0418(15) -0.0122(13) -0.0052(13) -0.0194(14)
N41 0.065(2) 0.0545(19) 0.0365(14) -0.0037(13) -0.0135(13) -0.0323(16)
N42 0.069(2) 0.065(2) 0.0369(15) -0.0038(14) -0.0129(14) -0.0358(18)
N43 0.0431(16) 0.0507(17) 0.0341(14) -0.0058(12) -0.0076(11) -0.0168(13)
N44 0.0385(14) 0.0453(16) 0.0349(13) -0.0056(12) -0.0113(11) -0.0151(12)
O1W 0.0421(14) 0.0646(18) 0.0452(14) -0.0070(12) -0.0123(11) -0.0199(12)
O31 0.086(2) 0.120(3) 0.0423(16) 0.0035(18) -0.0099(15) -0.056(2)
O32 0.087(2) 0.074(2) 0.0469(15) -0.0113(14) -0.0131(15) -0.0521(17)
O33 0.074(2) 0.070(2) 0.0651(18) -0.0071(15) -0.0142(15) -0.0463(17)
O34 0.082(2) 0.067(2) 0.0702(19) 0.0063(16) -0.0197(16) -0.0507(18)
O41 0.089(2) 0.085(2) 0.0420(14) -0.0057(14) -0.0181(14) -0.0621(19)
O42 0.079(2) 0.082(2) 0.0329(13) -0.0018(13) -0.0130(12) -0.0414(17)
O43 0.0617(17) 0.0564(17) 0.0562(16) 0.0005(13) -0.0117(13) -0.0361(14)
O44 0.0691(18) 0.0569(17) 0.0577(16) -0.0015(13) -0.0224(14) -0.0365(15)

loop_
_atom_type_symbol
_atom_type_description
_atom_type_scat_dispersion_real
_atom_type_scat_dispersion_imag
_atom_type_scat_source
C C 0.0033 0.0016 'International Tables Vol C Tables 4.2.6.8 and 6.1.1.4'
H H 0.0000 0.0000 'International Tables Vol C Tables 4.2.6.8 and 6.1.1.4'
N N 0.0061 0.0033 'International Tables Vol C Tables 4.2.6.8 and 6.1.1.4'
O O 0.0106 0.0060 'International Tables Vol C Tables 4.2.6.8 and 6.1.1.4'
Zn Zn 0.2839 1.4301 'International Tables Vol C Tables 4.2.6.8 and 6.1.1.4'

loop_
_geom_angle_atom_site_label_1
_geom_angle_atom_site_label_2
_geom_angle_atom_site_label_3
_geom_angle
_geom_angle_site_symmetry_1
_geom_angle_site_symmetry_3
_geom_angle_publ_flag
N43 Zn1 N32 112.27(13) . . ?
N43 Zn1 N21 116.96(12) . . ?
N32 Zn1 N21 130.02(12) . . ?
N43 Zn1 O1W 95.67(11) . . ?
N32 Zn1 O1W 93.74(12) . . ?
N21 Zn1 O1W 89.70(13) . . ?
N43 Zn1 N11 94.63(13) . . ?
N32 Zn1 N11 90.05(13) . . ?
N21 Zn1 N11 78.18(15) . . ?
O1W Zn1 N11 166.75(14) . . ?
C12 C11 C16 119.5(6) . . ?
C12 C11 H11A 120.2 . . ?
C16 C11 H11A 120.2 . . ?
C11 C12 C13 119.8(7) . . ?
C11 C12 H12A 120.1 . . ?
C13 C12 H12A 120.1 . . ?
N11 C13 C12 121.8(7) . . ?
N11 C13 H13A 119.1 . . ?
C12 C13 H13A 119.1 . . ?
N11 C14 C16 121.4(6) . . ?
N11 C14 CC27 117.4(4) . . ?
C16 C14 CC27 121.2(5) . . ?
C11 C16 C14 118.7(7) . . ?
C11 C16 C21 125.2(7) . . ?
C14 C16 C21 116.1(8) . . ?
C22 C21 C16 122.3(8) . . ?
C22 C21 H21A 118.8 . . ?
C16 C21 H21A 118.8 . . ?
C21 C22 C23 121.8(7) . . ?
C21 C22 H22A 119.1 . . ?
C23 C22 H22A 119.1 . . ?
C24 C23 CC27 117.4(7) . . ?
C24 C23 C22 124.4(7) . . ?
CC27 C23 C22 118.2(8) . . ?
C25 C24 C23 121.7(6) . . ?
C25 C24 H24A 119.1 . . ?
C23 C24 H24A 119.1 . . ?
C24 C25 C26 118.3(7) . . ?
C24 C25 H25A 120.9 . . ?
C26 C25 H25A 120.9 . . ?
N21 C26 C25 121.5(6) . . ?
N21 C26 H26A 119.3 . . ?
C25 C26 H26A 119.3 . . ?
N21 CC27 C23 122.1(6) . . ?
N21 CC27 C14 117.6(4) . . ?
C23 CC27 C14 120.3(6) . . ?
C32 C31 C34 119.2(3) . . ?
C32 C31 H31A 120.4 . . ?
C34 C31 H31A 120.4 . . ?
C33 C32 C31 120.6(3) . . ?
C33 C32 C37 118.1(3) . . ?
C31 C32 C37 121.3(3) . . ?
C32 C33 C36 120.8(3) . . ?
C32 C33 H33A 119.6 . . ?
C36 C33 H33A 119.6 . . ?
C35 C34 C31 120.4(3) . . ?
C35 C34 C38 119.9(3) . . ?
C31 C34 C38 119.7(3) . . ?
C34 C35 C36 120.9(3) . . ?
C34 C35 H35A 119.6 . . ?
C36 C35 H35A 119.6 . . ?
C35 C36 C33 118.1(3) . . ?
C35 C36 C39 121.7(3) . . ?
C33 C36 C39 120.2(3) . . ?
O33 C37 O34 124.6(3) . . ?
O33 C37 C32 119.2(3) . . ?
O34 C37 C32 116.2(3) . . ?
O31 C38 O32 124.8(4) . . ?
O31 C38 C34 123.5(4) . . ?
O32 C38 C34 111.7(3) . . ?
N34 C39 N31 110.9(3) . . ?
N34 C39 C36 123.9(3) . . ?
N31 C39 C36 125.2(3) . . ?
C44 C41 C42 119.2(3) . . ?
C44 C41 H41A 120.4 . . ?
C42 C41 H41A 120.4 . . ?
C43 C42 C41 120.0(3) . . ?
C43 C42 C47 120.7(3) . . ?
C41 C42 C47 119.3(3) . . ?
C46 C43 C42 121.3(3) . . ?
C46 C43 H43A 119.4 . . ?
C42 C43 H43A 119.4 . . ?
C41 C44 C45 120.4(3) . . ?
C41 C44 C48 121.7(3) . . ?
C45 C44 C48 118.0(3) . . ?
C44 C45 C46 120.8(3) . . ?
C44 C45 H45A 119.6 . . ?
C46 C45 H45A 119.6 . . ?
C43 C46 C45 118.3(3) . . ?
C43 C46 C49 121.7(3) . . ?
C45 C46 C49 120.0(3) . . ?
O42 C47 O41 124.5(3) . . ?
O42 C47 C42 123.3(3) . . ?
O41 C47 C42 112.2(3) . . ?
O44 C48 O43 123.8(3) . . ?
O44 C48 C44 120.6(3) . . ?
O43 C48 C44 115.6(3) . . ?
N44 C49 N41 111.7(3) . . ?
N44 C49 C46 123.8(3) . . ?
N41 C49 C46 124.4(3) . . ?
C13 N11 C14 118.8(4) . . ?
C13 N11 Zn1 128.9(4) . . ?
C14 N11 Zn1 112.4(3) . . ?
C26 N21 CC27 119.0(4) . . ?
C26 N21 Zn1 126.5(3) . . ?
CC27 N21 Zn1 114.4(3) . . ?
N32 N31 C39 104.0(3) . . ?
N33 N32 N31 110.5(3) . . ?
N33 N32 Zn1 121.1(2) . . ?
N31 N32 Zn1 124.1(2) . . ?
N32 N33 N34 109.2(3) . . ?
N33 N34 C39 105.4(3) . . ?
N42 N41 C49 105.5(3) . . ?
N43 N42 N41 108.1(3) . . ?
N42 N43 N44 111.3(3) . . ?
N42 N43 Zn1 122.7(2) . . ?
N44 N43 Zn1 125.5(2) . . ?
C49 N44 N43 103.3(3) . . ?
Zn1 O1W H1WA 113(3) . . ?
Zn1 O1W H1WB 110(3) . . ?
H1WA O1W H1WB 105(2) . . ?
C38 O32 H32 101(4) . . ?
C37 O34 H34 109(4) . . ?
C47 O41 H41 110(4) . . ?
C48 O43 H43 111(4) . . ?

loop_
_geom_bond_atom_site_label_1
_geom_bond_atom_site_label_2
_geom_bond_distance
_geom_bond_site_symmetry_2
_geom_bond_publ_flag
Zn1 N43 2.000(3) . ?
Zn1 N32 2.027(3) . ?
Zn1 N21 2.071(3) . ?
Zn1 O1W 2.122(3) . ?
Zn1 N11 2.179(3) . ?
C11 C12 1.354(12) . ?
C11 C16 1.369(11) . ?
C11 H11A 0.9300 . ?
C12 C13 1.396(8) . ?
C12 H12A 0.9300 . ?
C13 N11 1.338(6) . ?
C13 H13A 0.9300 . ?
C14 N11 1.341(6) . ?
C14 C16 1.418(7) . ?
C14 CC27 1.427(8) . ?
C16 C21 1.445(12) . ?
C21 C22 1.331(12) . ?
C21 H21A 0.9300 . ?
C22 C23 1.436(11) . ?
C22 H22A 0.9300 . ?
C23 C24 1.385(12) . ?
C23 CC27 1.386(7) . ?
C24 C25 1.347(12) . ?
C24 H24A 0.9300 . ?
C25 C26 1.428(8) . ?
C25 H25A 0.9300 . ?
C26 N21 1.321(6) . ?
C26 H26A 0.9300 . ?
CC27 N21 1.377(6) . ?
C31 C32 1.385(5) . ?
C31 C34 1.393(5) . ?
C31 H31A 0.9300 . ?
C32 C33 1.383(5) . ?
C32 C37 1.499(5) . ?
C33 C36 1.402(5) . ?
C33 H33A 0.9300 . ?
C34 C35 1.385(5) . ?
C34 C38 1.502(5) . ?
C35 C36 1.398(5) . ?
C35 H35A 0.9300 . ?
C36 C39 1.462(5) . ?
C37 O33 1.247(4) . ?
C37 O34 1.287(5) . ?
C38 O31 1.191(4) . ?
C38 O32 1.313(5) . ?
C39 N34 1.339(4) . ?
C39 N31 1.352(4) . ?
C41 C44 1.389(4) . ?
C41 C42 1.398(4) . ?
C41 H41A 0.9300 . ?
C42 C43 1.391(4) . ?
C42 C47 1.497(4) . ?
C43 C46 1.391(4) . ?
C43 H43A 0.9300 . ?
C44 C45 1.395(4) . ?
C44 C48 1.485(4) . ?
C45 C46 1.396(4) . ?
C45 H45A 0.9300 . ?
C46 C49 1.473(4) . ?
C47 O42 1.208(4) . ?
C47 O41 1.313(4) . ?
C48 O44 1.240(4) . ?
C48 O43 1.289(4) . ?
C49 N44 1.333(4) . ?
C49 N41 1.344(4) . ?
N31 N32 1.324(4) . ?
N32 N33 1.317(4) . ?
N33 N34 1.320(4) . ?
N41 N42 1.328(4) . ?
N42 N43 1.315(4) . ?
N43 N44 1.342(4) . ?
O1W H1WA 0.845(10) . ?
O1W H1WB 0.846(10) . ?
O32 H32 0.846(10) . ?
O34 H34 0.854(10) . ?
O41 H41 0.845(10) . ?
O43 H43 0.849(10) . ?

loop_
_geom_torsion_atom_site_label_1
_geom_torsion_atom_site_label_2
_geom_torsion_atom_site_label_3
_geom_torsion_atom_site_label_4
_geom_torsion
_geom_torsion_site_symmetry_1
_geom_torsion_site_symmetry_2
_geom_torsion_site_symmetry_3
_geom_torsion_site_symmetry_4
_geom_torsion_publ_flag
C16 C11 C12 C13 2.1(10) . . . . ?
C11 C12 C13 N11 -1.3(10) . . . . ?
C12 C11 C16 C14 -1.6(9) . . . . ?
C12 C11 C16 C21 176.8(6) . . . . ?
N11 C14 C16 C11 0.3(7) . . . . ?
CC27 C14 C16 C11 178.5(5) . . . . ?
N11 C14 C16 C21 -178.2(5) . . . . ?
CC27 C14 C16 C21 0.0(7) . . . . ?
C11 C16 C21 C22 -177.6(7) . . . . ?
C14 C16 C21 C22 0.8(10) . . . . ?
C16 C21 C22 C23 0.0(13) . . . . ?
C21 C22 C23 C24 177.0(7) . . . . ?
C21 C22 C23 CC27 -1.6(10) . . . . ?
CC27 C23 C24 C25 -0.3(9) . . . . ?
C22 C23 C24 C25 -179.0(6) . . . . ?
C23 C24 C25 C26 -1.6(9) . . . . ?
C24 C25 C26 N21 2.0(8) . . . . ?
C24 C23 CC27 N21 2.0(7) . . . . ?
C22 C23 CC27 N21 -179.3(4) . . . . ?
C24 C23 CC27 C14 -176.4(5) . . . . ?
C22 C23 CC27 C14 2.3(7) . . . . ?
N11 C14 CC27 N21 -1.8(5) . . . . ?
C16 C14 CC27 N21 -180.0(4) . . . . ?
N11 C14 CC27 C23 176.7(4) . . . . ?
C16 C14 CC27 C23 -1.6(6) . . . . ?
C34 C31 C32 C33 -0.2(5) . . . . ?
C34 C31 C32 C37 178.8(3) . . . . ?
C31 C32 C33 C36 0.9(5) . . . . ?
C37 C32 C33 C36 -178.1(3) . . . . ?
C32 C31 C34 C35 -1.2(5) . . . . ?
C32 C31 C34 C38 178.7(3) . . . . ?
C31 C34 C35 C36 1.9(5) . . . . ?
C38 C34 C35 C36 -178.0(3) . . . . ?
C34 C35 C36 C33 -1.1(5) . . . . ?
C34 C35 C36 C39 178.4(3) . . . . ?
C32 C33 C36 C35 -0.2(5) . . . . ?
C32 C33 C36 C39 -179.8(3) . . . . ?
C33 C32 C37 O33 -6.6(5) . . . . ?
C31 C32 C37 O33 174.4(4) . . . . ?
C33 C32 C37 O34 172.8(4) . . . . ?
C31 C32 C37 O34 -6.1(5) . . . . ?
C35 C34 C38 O31 166.1(4) . . . . ?
C31 C34 C38 O31 -13.9(6) . . . . ?
C35 C34 C38 O32 -12.8(5) . . . . ?
C31 C34 C38 O32 167.2(3) . . . . ?
C35 C36 C39 N34 164.6(3) . . . . ?
C33 C36 C39 N34 -15.9(5) . . . . ?
C35 C36 C39 N31 -16.7(5) . . . . ?
C33 C36 C39 N31 162.9(3) . . . . ?
C44 C41 C42 C43 -0.7(5) . . . . ?
C44 C41 C42 C47 -179.8(3) . . . . ?
C41 C42 C43 C46 0.0(5) . . . . ?
C47 C42 C43 C46 179.1(3) . . . . ?
C42 C41 C44 C45 0.8(5) . . . . ?
C42 C41 C44 C48 -179.9(3) . . . . ?
C41 C44 C45 C46 -0.2(5) . . . . ?
C48 C44 C45 C46 -179.5(3) . . . . ?
C42 C43 C46 C45 0.6(5) . . . . ?
C42 C43 C46 C49 -179.1(3) . . . . ?
C44 C45 C46 C43 -0.5(5) . . . . ?
C44 C45 C46 C49 179.2(3) . . . . ?
C43 C42 C47 O42 -172.1(4) . . . . ?
C41 C42 C47 O42 7.0(6) . . . . ?
C43 C42 C47 O41 8.0(5) . . . . ?
C41 C42 C47 O41 -172.9(3) . . . . ?
C41 C44 C48 O44 -178.2(3) . . . . ?
C45 C44 C48 O44 1.1(5) . . . . ?
C41 C44 C48 O43 2.1(5) . . . . ?
C45 C44 C48 O43 -178.6(3) . . . . ?
C43 C46 C49 N44 -173.0(3) . . . . ?
C45 C46 C49 N44 7.3(5) . . . . ?
C43 C46 C49 N41 7.9(5) . . . . ?
C45 C46 C49 N41 -171.9(3) . . . . ?
C12 C13 N11 C14 0.0(7) . . . . ?
C12 C13 N11 Zn1 179.9(4) . . . . ?
C16 C14 N11 C13 0.5(6) . . . . ?
CC27 C14 N11 C13 -177.7(4) . . . . ?
C16 C14 N11 Zn1 -179.4(3) . . . . ?
CC27 C14 N11 Zn1 2.3(4) . . . . ?
C25 C26 N21 CC27 -0.5(6) . . . . ?
C25 C26 N21 Zn1 175.8(3) . . . . ?
C23 CC27 N21 C26 -1.6(6) . . . . ?
C14 CC27 N21 C26 176.8(4) . . . . ?
C23 CC27 N21 Zn1 -178.2(3) . . . . ?
C14 CC27 N21 Zn1 0.2(4) . . . . ?
N34 C39 N31 N32 0.4(4) . . . . ?
C36 C39 N31 N32 -178.5(3) . . . . ?
C39 N31 N32 N33 0.1(4) . . . . ?
C39 N31 N32 Zn1 156.8(2) . . . . ?
N31 N32 N33 N34 -0.6(4) . . . . ?
Zn1 N32 N33 N34 -158.1(2) . . . . ?
N32 N33 N34 C39 0.8(4) . . . . ?
N31 C39 N34 N33 -0.7(4) . . . . ?
C36 C39 N34 N33 178.2(3) . . . . ?
N44 C49 N41 N42 -0.8(4) . . . . ?
C46 C49 N41 N42 178.5(3) . . . . ?
C49 N41 N42 N43 0.6(4) . . . . ?
N41 N42 N43 N44 -0.2(4) . . . . ?
N41 N42 N43 Zn1 172.1(3) . . . . ?
N41 C49 N44 N43 0.6(4) . . . . ?
C46 C49 N44 N43 -178.6(3) . . . . ?
N42 N43 N44 C49 -0.3(4) . . . . ?
Zn1 N43 N44 C49 -172.3(2) . . . . ?
